data_2007884
loop_
_publ_author_name
'Britton, Doyle'

_publ_section_title
;
 3,6-Dichlorophthalic Anhydride
;
_journal_issue 12
_journal_name_full 'Acta Crystallographica Section C'
_journal_page_first 1892
_journal_page_last 1894
_journal_paper_doi 10.1107/S0108270198009433
_journal_volume 54
_journal_year 1998
_chemical_formula_moiety 'C8 H2 Cl2 O3'
_chemical_formula_sum 'C8 H2 Cl2 O3'
_chemical_formula_weight 217.00
_chemical_name_systematic
;
 3,6-dichlorophthalic anhydride
;
_space_group_IT_number 14
_symmetry_cell_setting monoclinic
_symmetry_space_group_name_Hall '-P 2ybc'
_symmetry_space_group_name_H-M 'P 1 21/c 1'
_audit_creation_method 'SHELXL plus manual additions'
_cell_angle_alpha 90.00
_cell_angle_beta 100.06(4)
_cell_angle_gamma 90.00
_cell_formula_units_Z 4
_cell_length_a 7.998(5)
_cell_length_b 5.413(2)
_cell_length_c 19.435(5)
_cell_measurement_reflns_used 22
_cell_measurement_temperature 293(2)
_cell_measurement_theta_max 23
_cell_measurement_theta_min 10
_cell_volume 828.5(6)
_computing_cell_refinement 'CAD-4 Operations Manual'
_computing_data_collection 'CAD-4 Operations Manual (Enraf-Nonius, 1977)'
_computing_data_reduction 'TEXSAN (Molecular Structure Corporation, 1985)'
_computing_molecular_graphics 'SHELXTL and TEXSAN'
_computing_structure_refinement 'SHELXTL (Sheldrick, 1995)'
_computing_structure_solution TEXSAN
_diffrn_ambient_temperature 297(2)
_diffrn_measurement_device 'Enraf-Nonius CAD-4 diffractometer'
_diffrn_measurement_method '\w scans'
_diffrn_radiation_monochromator graphite
_diffrn_radiation_source 'fine-focus sealed tube'
_diffrn_radiation_type MoK\a
_diffrn_radiation_wavelength 0.71073
_diffrn_reflns_av_R_equivalents 0.024
_diffrn_reflns_av_sigmaI/netI 0.039
_diffrn_reflns_limit_h_max 10
_diffrn_reflns_limit_h_min -10
_diffrn_reflns_limit_k_max 7
_diffrn_reflns_limit_k_min 0
_diffrn_reflns_limit_l_max 25
_diffrn_reflns_limit_l_min -25
_diffrn_reflns_number 3972
_diffrn_reflns_theta_max 27.96
_diffrn_reflns_theta_min 2.13
_diffrn_standards_decay_% '< 1'
_diffrn_standards_interval_time 70
_diffrn_standards_number 3
_exptl_absorpt_coefficient_mu 0.747
_exptl_absorpt_correction_T_max 0.83
_exptl_absorpt_correction_T_min 0.77
_exptl_absorpt_correction_type '\y scans (North et al., 1968)'
_exptl_crystal_colour colorless
_exptl_crystal_density_diffrn 1.740
_exptl_crystal_density_meas ?
_exptl_crystal_description prism
_exptl_crystal_F_000 432
_exptl_crystal_size_max 0.50
_exptl_crystal_size_mid 0.30
_exptl_crystal_size_min 0.25
_refine_diff_density_max 0.27
_refine_diff_density_min -0.36
_refine_ls_extinction_method none
_refine_ls_goodness_of_fit_all 1.025
_refine_ls_goodness_of_fit_obs 1.087
_refine_ls_hydrogen_treatment H_atoms_riding
_refine_ls_matrix_type full
_refine_ls_number_parameters 118
_refine_ls_number_reflns 1987
_refine_ls_number_restraints 0
_refine_ls_restrained_S_all 1.028
_refine_ls_restrained_S_obs 1.087
_refine_ls_R_factor_all 0.061
_refine_ls_R_factor_obs 0.040
_refine_ls_shift/esd_max 0.002
_refine_ls_shift/esd_mean 0.000
_refine_ls_structure_factor_coef Fsqd
_refine_ls_weighting_details 'w = 1/[\s^2^(Fo^2^)+(0.0430P)^2^+0.2450P] where P=(Fo^2^+2Fc^2^)/3'
_refine_ls_weighting_scheme calc
_refine_ls_wR_factor_all 0.110
_refine_ls_wR_factor_obs 0.098
_reflns_number_observed 1434
_reflns_number_total 1988
_reflns_observed_criterion I>2\s(I)
_cod_data_source_file bk1409.cif
_cod_data_source_block 15126
_cod_depositor_comments
;
The following automatic conversions were performed:
'_geom_bond_publ_flag' value 'Y' changed to 'y' according to
'/home/saulius/struct/CIF-dictionaries/cif_core.dic' dictionary named
'cif_core.dic' version 2.4.1 from 2010-06-29 (14 times).

Automatic conversion script
Id: cif_fix_enum 1527 2010-12-29 10:47:43Z saulius 

The following automatic conversions were performed:

'_geom_bond_publ_flag' value 'Y' changed to 'y' according to
/home/saulius/struct/CIF-dictionaries/cif_core.dic dictionary named
'cif_core.dic' version 2.4.1 from 2010-06-29 (14
times).

'_geom_angle_publ_flag' value 'Y' changed to 'y' according
to /home/saulius/struct/CIF-dictionaries/cif_core.dic dictionary
named 'cif_core.dic' version 2.4.1 from 2010-06-29 (13
times).

'_geom_angle_publ_flag' value 'N' changed to 'n' according
to /home/saulius/struct/CIF-dictionaries/cif_core.dic dictionary
named 'cif_core.dic' version 2.4.1 from 2010-06-29 (8 times).

Automatic conversion script
Id: cif_fix_values 1715 2011-07-08 13:25:40Z adriana 

The following automatic conversions were performed:

'_exptl_crystal_density_meas' value 'not measured' was changed to '?'
- the value is perceived as not measured.

Automatic conversion script
Id: cif_fix_values 3008 2015-01-20 13:52:24Z robertas 

The following automatic conversions were performed:

'_refine_ls_weighting_scheme' value 'calc w =
1/[\s^2^(Fo^2^)+(0.0430P)^2^+0.2450P] where P=(Fo^2^+2Fc^2^)/3' was
changed to 'calc'. New tag '_refine_ls_weighting_details' was
created. The value of the new tag was set to 'w =
1/[\s^2^(Fo^2^)+(0.0430P)^2^+0.2450P] where P=(Fo^2^+2Fc^2^)/3'.

Automatic conversion script
Id: cif_fix_values 3143 2015-03-26 13:38:13Z robertas 
;
_cod_original_sg_symbol_H-M 'P 21/c'
_cod_database_code 2007884
_cod_database_fobs_code 2007884

loop_
_symmetry_equiv_pos_as_xyz
'x, y, z'
'-x, y+1/2, -z+1/2'
'-x, -y, -z'
'x, -y-1/2, z-1/2'

loop_
_atom_site_aniso_label
_atom_site_aniso_U_11
_atom_site_aniso_U_22
_atom_site_aniso_U_33
_atom_site_aniso_U_12
_atom_site_aniso_U_13
_atom_site_aniso_U_23
Cl1 0.0741(4) 0.0557(4) 0.0581(4) 0.0112(3) 0.0144(3) 0.0099(3)
Cl2 0.0904(5) 0.0825(6) 0.0746(5) -0.0213(4) 0.0403(4) 0.0086(4)
O1 0.0800(13) 0.0685(12) 0.0639(11) 0.0144(10) 0.0153(10) 0.0194(10)
O2 0.0400(8) 0.0693(11) 0.0612(10) 0.0081(8) 0.0119(7) 0.0095(9)
O3 0.0471(10) 0.0745(13) 0.0806(13) -0.0063(9) 0.0257(9) 0.0117(10)
C1 0.0416(11) 0.0492(12) 0.0370(10) -0.0013(9) 0.0084(8) -0.0038(9)
C2 0.0373(10) 0.0463(11) 0.0392(10) -0.0020(9) 0.0079(8) -0.0038(9)
C3 0.0472(12) 0.0500(13) 0.0416(11) 0.0039(10) 0.0088(9) -0.0027(10)
C4 0.0421(12) 0.079(2) 0.0551(13) 0.0111(12) 0.0074(10) -0.0039(13)
C5 0.0388(12) 0.089(2) 0.0566(14) -0.0070(13) 0.0163(11) -0.0101(14)
C6 0.0498(13) 0.0613(15) 0.0448(11) -0.0117(11) 0.0167(10) -0.0067(11)
C7 0.0540(13) 0.0569(14) 0.0419(12) 0.0030(11) 0.0116(10) 0.0001(11)
C8 0.0420(11) 0.0538(13) 0.0488(12) -0.0005(10) 0.0099(9) -0.0015(11)

loop_
_atom_site_label
_atom_site_fract_x
_atom_site_fract_y
_atom_site_fract_z
_atom_site_U_iso_or_equiv
_atom_site_thermal_displace_type
_atom_site_calc_flag
_atom_site_refinement_flags
_atom_site_occupancy
_atom_site_disorder_group
_atom_site_type_symbol
Cl1 0.22454(9) 0.09747(13) 0.48682(3) 0.0623(2) Uani d . 1 . Cl
Cl2 0.37114(11) 0.9341(2) 0.28444(4) 0.0794(3) Uani d . 1 . Cl
O1 -0.0276(3) 0.9751(4) 0.29352(10) 0.0705(5) Uani d . 1 . O
O2 -0.1190(2) 0.6771(3) 0.35825(9) 0.0565(4) Uani d . 1 . O
O3 -0.1339(2) 0.3564(4) 0.43008(10) 0.0656(5) Uani d . 1 . O
C1 0.1670(3) 0.6663(4) 0.35363(10) 0.0424(5) Uani d . 1 . C
C2 0.1350(3) 0.4797(4) 0.39790(10) 0.0408(5) Uani d . 1 . C
C3 0.2633(3) 0.3308(4) 0.43135(11) 0.0462(5) Uani d . 1 . C
C4 0.4270(3) 0.3748(5) 0.41948(13) 0.0590(7) Uani d . 1 . C
H4 0.5165(3) 0.2789(5) 0.44210(13) 0.071 Uiso calc R 1 . H
C5 0.4580(3) 0.5591(6) 0.37459(13) 0.0606(7) Uani d . 1 . C
H5 0.5684(3) 0.5842(6) 0.36696(13) 0.073 Uiso calc R 1 . H
C6 0.3289(3) 0.7078(5) 0.34054(12) 0.0510(6) Uani d . 1 . C
C7 0.0057(3) 0.7975(5) 0.32890(12) 0.0506(6) Uani d . 1 . C
C8 -0.0486(3) 0.4831(5) 0.40036(12) 0.0479(5) Uani d . 1 . C

loop_
_atom_type_symbol
_atom_type_description
_atom_type_scat_dispersion_real
_atom_type_scat_dispersion_imag
_atom_type_scat_source
C C 0.0033 0.0016 'International Tables Vol C Tables 4.2.6.8 and 6.1.1.4'
H H 0.0000 0.0000 'International Tables Vol C Tables 4.2.6.8 and 6.1.1.4'
O O 0.0106 0.0060 'International Tables Vol C Tables 4.2.6.8 and 6.1.1.4'
Cl Cl 0.1484 0.1585 'International Tables Vol C Tables 4.2.6.8 and 6.1.1.4'

loop_
_geom_angle_atom_site_label_1
_geom_angle_atom_site_label_2
_geom_angle_atom_site_label_3
_geom_angle
_geom_angle_publ_flag
C2 C1 C6 121.1(2) y
C1 C6 C5 117.6(2) y
C4 C5 C6 121.5(2) y
C2 C1 C7 107.9(2) y
O2 C7 C1 106.8(2) y
O1 C7 O2 120.9(2) y
C8 O2 C7 110.5(2) y
C3 C2 C1 121.3(2) y
C2 C3 C4 117.9(2) y
C5 C4 C3 120.6(2) y
C1 C2 C8 107.8(2) y
O2 C8 C2 107.0(2) y
O3 C8 O2 121.0(2) y
C6 C1 C7 131.0(2) n
C3 C2 C8 131.0(2) n
C2 C3 Cl1 121.6(2) n
C4 C3 Cl1 120.5(2) n
C1 C6 Cl2 122.0(2) n
C5 C6 Cl2 120.4(2) n
O1 C7 C1 132.3(2) n
O3 C8 C2 131.9(2) n

loop_
_geom_bond_atom_site_label_1
_geom_bond_atom_site_label_2
_geom_bond_site_symmetry_2
_geom_bond_distance
_geom_bond_publ_flag
Cl1 C3 . 1.723(2) y
O1 C7 . 1.185(3) y
O2 C8 . 1.389(3) y
C1 C7 . 1.478(3) y
C1 C6 . 1.380(3) y
C5 C6 . 1.384(4) y
C1 C2 . 1.380(3) y
Cl2 C6 . 1.713(3) y
O3 C8 . 1.186(3) y
O2 C7 . 1.393(3) y
C2 C8 . 1.477(3) y
C2 C3 . 1.376(3) y
C3 C4 . 1.389(3) y
C4 C5 . 1.376(4) y

loop_
_cod_related_entry_id
_cod_related_entry_database
_cod_related_entry_code
1 ChemSpider 70594
